data_7015865
loop_
_publ_author_name
'Be\,sli, Serap'
'Coles, Simon J.'
'Davies, David B.'
'K\?il\?i\,c, Adem'
'Okutan, Elif'
'Shaw, Robert A.'
'E\,cik, Esra Tanr\?iverdi'
'\,Cift\,ci, G\"on\"ul Yenilmez'

_publ_section_title
;
 Competitive formation of cis and trans derivatives in the nucleophilic
 substitution reactions of cyclophosphazenes having a mono-spiro P-NHR
 group.
;
_journal_issue 18
_journal_name_full 'Dalton transactions (Cambridge, England : 2003)'
_journal_page_first 4959
_journal_page_last 4969
_journal_paper_doi 10.1039/c1dt10176e
_journal_volume 40
_journal_year 2011
_chemical_formula_sum 'C9 H12 Cl3 N4 O2 P3'
_chemical_formula_weight 407.49
_chemical_name_systematic
;
?
;
_space_group_IT_number 61
_symmetry_cell_setting orthorhombic
_symmetry_space_group_name_Hall '-P 2ac 2ab'
_symmetry_space_group_name_H-M 'P b c a'
_atom_sites_solution_hydrogens geom
_atom_sites_solution_primary direct
_atom_sites_solution_secondary difmap
_audit_creation_method SHELXL-97
_cell_angle_alpha 90
_cell_angle_beta 90
_cell_angle_gamma 90
_cell_formula_units_Z 8
_cell_length_a 11.6597(17)
_cell_length_b 8.0541(10)
_cell_length_c 35.094(5)
_cell_measurement_reflns_used 2479
_cell_measurement_temperature 296.0(2)
_cell_measurement_theta_max 26.1831
_cell_measurement_theta_min 2.9050
_cell_volume 3295.6(8)
_computing_cell_refinement 'SAINT V7.66A (Bruker AXS, 2009)'
_computing_data_reduction 'SAINT V7.66A (Bruker AXS, 2009)'
_computing_structure_refinement 'SHELXL-97 (Sheldrick, 2008)'
_computing_structure_solution 'SHELXS-97 (Sheldrick, 2008)'
_diffrn_ambient_temperature 296.0(2)
_diffrn_detector_area_resol_mean 8.3333
_diffrn_measured_fraction_theta_full 0.999
_diffrn_measured_fraction_theta_max 0.999
_diffrn_measurement_device_type Apex2
_diffrn_radiation_monochromator multilayer
_diffrn_radiation_type MoK\a
_diffrn_radiation_wavelength 0.71073
_diffrn_reflns_av_R_equivalents 0.0506
_diffrn_reflns_av_sigmaI/netI 0.0537
_diffrn_reflns_limit_h_max 13
_diffrn_reflns_limit_h_min -8
_diffrn_reflns_limit_k_max 9
_diffrn_reflns_limit_k_min -9
_diffrn_reflns_limit_l_max 33
_diffrn_reflns_limit_l_min -41
_diffrn_reflns_number 10456
_diffrn_reflns_theta_full 25.03
_diffrn_reflns_theta_max 25.03
_diffrn_reflns_theta_min 1.16
_diffrn_source ImuS
_exptl_absorpt_coefficient_mu 0.854
_exptl_absorpt_correction_T_max 0.96
_exptl_absorpt_correction_T_min 0.83
_exptl_absorpt_correction_type multi-scan
_exptl_absorpt_process_details 'SADABS V2008/1 (Bruker AXS)'
_exptl_crystal_colour colourless
_exptl_crystal_density_diffrn 1.643
_exptl_crystal_density_method 'not measured'
_exptl_crystal_description plate
_exptl_crystal_F_000 1648
_exptl_crystal_size_max 0.370
_exptl_crystal_size_mid 0.300
_exptl_crystal_size_min 0.050
_refine_diff_density_max 0.254
_refine_diff_density_min -0.285
_refine_ls_extinction_method none
_refine_ls_goodness_of_fit_ref 1.036
_refine_ls_hydrogen_treatment mixed
_refine_ls_matrix_type full
_refine_ls_number_parameters 193
_refine_ls_number_reflns 2907
_refine_ls_number_restraints 0
_refine_ls_restrained_S_all 1.036
_refine_ls_R_factor_all 0.0670
_refine_ls_R_factor_gt 0.0371
_refine_ls_shift/su_max 0.001
_refine_ls_shift/su_mean 0.000
_refine_ls_structure_factor_coef Fsqd
_refine_ls_weighting_details 'calc w=1/[\s^2^(Fo^2^)+(0.0367P)^2^+0.4545P] where P=(Fo^2^+2Fc^2^)/3'
_refine_ls_weighting_scheme calc
_refine_ls_wR_factor_gt 0.0821
_refine_ls_wR_factor_ref 0.0918
_reflns_number_gt 2020
_reflns_number_total 2907
_reflns_threshold_expression >2sigma(I)
_cod_data_source_file c1dt10176e.txt
_cod_data_source_block 8a
_cod_depositor_comments
;
The following automatic conversions were performed:
'_symmetry_cell_setting' value 'Orthorhombic' changed to 'orthorhombic'
according to '/home/saulius/struct/CIF-dictionaries/cif_core.dic'
dictionary named 'cif_core.dic' version 2.4.1 from 2010-06-29.

Automatic conversion script
Id: cif_fix_enum 1555 2011-01-17 13:19:09Z saulius 
;
_cod_original_sg_symbol_H-M Pbca
_cod_database_code 7015865

loop_
_symmetry_equiv_pos_as_xyz
'x, y, z'
'-x+1/2, -y, z+1/2'
'-x, y+1/2, -z+1/2'
'x+1/2, -y+1/2, -z'
'-x, -y, -z'
'x-1/2, y, -z-1/2'
'x, -y-1/2, z-1/2'
'-x-1/2, y-1/2, z'

loop_
_atom_site_type_symbol
_atom_site_label
_atom_site_fract_x
_atom_site_fract_y
_atom_site_fract_z
_atom_site_U_iso_or_equiv
_atom_site_adp_type
_atom_site_calc_flag
_atom_site_refinement_flags
_atom_site_occupancy
_atom_site_disorder_assembly
_atom_site_disorder_group
P P1 0.58426(8) -0.06387(10) 0.36631(2) 0.0377(2) Uani d . 1 . .
P P2 0.56800(7) 0.17407(10) 0.30899(2) 0.0330(2) Uani d . 1 . .
P P3 0.45135(8) 0.21056(10) 0.37709(2) 0.0390(2) Uani d . 1 . .
N N1 0.6099(2) -0.0050(3) 0.32467(7) 0.0431(7) Uani d . 1 . .
N N2 0.4984(2) 0.2835(3) 0.33869(7) 0.0434(7) Uani d . 1 . .
N N3 0.4998(3) 0.0394(3) 0.39196(8) 0.0524(8) Uani d . 1 . .
N N4 0.6725(2) 0.2824(3) 0.29118(8) 0.0424(7) Uani d . 1 . .
H H4 0.716(3) 0.325(4) 0.3054(10) 0.064 Uiso d . 1 . .
O O1 0.48966(16) 0.1434(3) 0.27322(6) 0.0377(5) Uani d . 1 . .
O O2 0.4669(2) 0.3506(3) 0.40774(6) 0.0461(6) Uani d . 1 . .
Cl Cl1 0.53282(8) -0.29977(10) 0.36547(3) 0.0528(3) Uani d . 1 . .
Cl Cl2 0.73424(8) -0.08947(12) 0.39439(3) 0.0609(3) Uani d . 1 . .
Cl Cl3 0.28004(8) 0.18809(14) 0.37414(3) 0.0692(3) Uani d . 1 . .
C C1 0.5409(3) 0.0874(4) 0.23783(9) 0.0466(9) Uani d . 1 . .
H H1A 0.4827 0.0836 0.2181 0.056 Uiso calc R 1 . .
H H1B 0.5707 -0.0241 0.2412 0.056 Uiso calc R 1 . .
C C2 0.6359(3) 0.1999(5) 0.22552(10) 0.0535(10) Uani d . 1 . .
H H2A 0.6044 0.3081 0.2194 0.064 Uiso calc R 1 . .
H H2B 0.6711 0.1555 0.2027 0.064 Uiso calc R 1 . .
C C3 0.7257(3) 0.2193(4) 0.25584(10) 0.0499(9) Uani d . 1 . .
H H3A 0.7618 0.1129 0.2607 0.06 Uiso calc R 1 . .
H H3B 0.7843 0.2961 0.2472 0.06 Uiso calc R 1 . .
C C4 0.4302(3) 0.3370(4) 0.44636(9) 0.0446(9) Uani d . 1 . .
C C5 0.4950(4) 0.2503(5) 0.47134(11) 0.0700(12) Uani d . 1 . .
H H5 0.5602 0.194 0.4633 0.084 Uiso calc R 1 . .
C C6 0.4615(5) 0.2474(6) 0.50949(13) 0.0905(16) Uani d . 1 . .
H H6 0.5038 0.1866 0.5271 0.109 Uiso calc R 1 . .
C C7 0.3678(6) 0.3329(6) 0.52087(13) 0.0876(17) Uani d . 1 . .
H H7 0.3468 0.3328 0.5464 0.105 Uiso calc R 1 . .
C C8 0.3045(5) 0.4184(6) 0.49528(14) 0.0904(16) Uani d . 1 . .
H H8 0.2397 0.4759 0.5033 0.109 Uiso calc R 1 . .
C C9 0.3352(4) 0.4211(5) 0.45709(11) 0.0715(12) Uani d . 1 . .
H H9 0.2917 0.4793 0.4393 0.086 Uiso calc R 1 . .

loop_
_atom_site_aniso_label
_atom_site_aniso_U_11
_atom_site_aniso_U_22
_atom_site_aniso_U_33
_atom_site_aniso_U_12
_atom_site_aniso_U_13
_atom_site_aniso_U_23
P1 0.0488(5) 0.0312(4) 0.0330(5) 0.0031(4) 0.0002(4) 0.0062(4)
P2 0.0369(5) 0.0322(4) 0.0299(4) 0.0011(4) 0.0017(4) 0.0052(4)
P3 0.0492(5) 0.0339(5) 0.0339(5) 0.0029(4) 0.0069(4) 0.0017(4)
N1 0.0619(18) 0.0361(15) 0.0312(15) 0.0157(14) 0.0083(13) 0.0060(13)
N2 0.0631(19) 0.0325(14) 0.0347(15) 0.0109(14) 0.0140(14) 0.0061(12)
N3 0.079(2) 0.0402(16) 0.0375(17) 0.0124(15) 0.0179(15) 0.0108(14)
N4 0.0418(18) 0.0434(17) 0.0419(18) -0.0117(14) -0.0017(14) -0.0015(14)
O1 0.0310(12) 0.0460(13) 0.0361(13) -0.0015(10) 0.0000(10) 0.0013(11)
O2 0.0635(16) 0.0380(12) 0.0366(13) -0.0071(11) 0.0111(11) -0.0029(11)
Cl1 0.0613(6) 0.0344(5) 0.0626(6) -0.0060(4) -0.0077(5) 0.0057(4)
Cl2 0.0578(6) 0.0659(6) 0.0591(6) -0.0106(5) -0.0189(5) 0.0131(5)
Cl3 0.0506(6) 0.0941(8) 0.0629(7) -0.0080(5) 0.0003(5) 0.0005(6)
C1 0.044(2) 0.056(2) 0.040(2) 0.0048(18) -0.0018(16) -0.0106(18)
C2 0.063(2) 0.060(2) 0.038(2) 0.007(2) 0.0145(19) 0.0032(18)
C3 0.036(2) 0.049(2) 0.064(3) -0.0080(17) 0.0166(18) 0.0019(19)
C4 0.060(2) 0.0382(19) 0.035(2) -0.0077(18) 0.0057(18) -0.0002(16)
C5 0.084(3) 0.078(3) 0.048(3) 0.011(3) -0.010(2) -0.005(2)
C6 0.143(5) 0.082(3) 0.047(3) 0.002(3) -0.015(3) 0.003(2)
C7 0.153(5) 0.063(3) 0.047(3) -0.019(3) 0.027(3) -0.006(2)
C8 0.115(4) 0.080(3) 0.076(4) 0.007(3) 0.041(3) -0.016(3)
C9 0.095(3) 0.069(3) 0.051(3) 0.022(3) 0.017(2) 0.000(2)

loop_
_atom_type_symbol
_atom_type_description
_atom_type_scat_dispersion_real
_atom_type_scat_dispersion_imag
_atom_type_scat_source
C C 0.0033 0.0016 'International Tables Vol C Tables 4.2.6.8 and 6.1.1.4'
H H 0.0000 0.0000 'International Tables Vol C Tables 4.2.6.8 and 6.1.1.4'
N N 0.0061 0.0033 'International Tables Vol C Tables 4.2.6.8 and 6.1.1.4'
O O 0.0106 0.0060 'International Tables Vol C Tables 4.2.6.8 and 6.1.1.4'
P P 0.1023 0.0942 'International Tables Vol C Tables 4.2.6.8 and 6.1.1.4'
Cl Cl 0.1484 0.1585 'International Tables Vol C Tables 4.2.6.8 and 6.1.1.4'

loop_
_geom_angle_atom_site_label_1
_geom_angle_atom_site_label_2
_geom_angle_atom_site_label_3
_geom_angle_site_symmetry_1
_geom_angle_site_symmetry_3
_geom_angle
_geom_angle_publ_flag
N1 P1 N3 . . 119.61(14) ?
N1 P1 Cl1 . . 109.43(11) ?
N3 P1 Cl1 . . 108.92(12) ?
N1 P1 Cl2 . . 108.75(11) ?
N3 P1 Cl2 . . 108.50(13) ?
Cl1 P1 Cl2 . . 99.82(5) ?
O1 P2 N2 . . 108.33(14) ?
O1 P2 N1 . . 107.86(13) ?
N2 P2 N1 . . 115.20(14) ?
O1 P2 N4 . . 102.30(13) ?
N2 P2 N4 . . 109.75(15) ?
N1 P2 N4 . . 112.51(15) ?
O2 P3 N2 . . 106.20(13) ?
O2 P3 N3 . . 111.10(14) ?
N2 P3 N3 . . 119.08(14) ?
O2 P3 Cl3 . . 102.41(10) ?
N2 P3 Cl3 . . 109.71(12) ?
N3 P3 Cl3 . . 107.10(12) ?
P1 N1 P2 . . 121.96(16) ?
P3 N2 P2 . . 122.29(16) ?
P1 N3 P3 . . 119.78(17) ?
C3 N4 P2 . . 117.0(2) ?
C3 N4 H4 . . 114.(3) ?
P2 N4 H4 . . 118.(3) ?
C1 O1 P2 . . 119.55(19) ?
C4 O2 P3 . . 124.17(19) ?
O1 C1 C2 . . 111.3(3) ?
O1 C1 H1A . . 109.4 ?
C2 C1 H1A . . 109.4 ?
O1 C1 H1B . . 109.4 ?
C2 C1 H1B . . 109.4 ?
H1A C1 H1B . . 108.0 ?
C1 C2 C3 . . 112.0(3) ?
C1 C2 H2A . . 109.2 ?
C3 C2 H2A . . 109.2 ?
C1 C2 H2B . . 109.2 ?
C3 C2 H2B . . 109.2 ?
H2A C2 H2B . . 107.9 ?
N4 C3 C2 . . 109.8(3) ?
N4 C3 H3A . . 109.7 ?
C2 C3 H3A . . 109.7 ?
N4 C3 H3B . . 109.7 ?
C2 C3 H3B . . 109.7 ?
H3A C3 H3B . . 108.2 ?
C9 C4 C5 . . 122.4(4) ?
C9 C4 O2 . . 118.2(3) ?
C5 C4 O2 . . 119.3(3) ?
C4 C5 C6 . . 118.4(4) ?
C4 C5 H5 . . 120.8 ?
C6 C5 H5 . . 120.8 ?
C7 C6 C5 . . 120.1(5) ?
C7 C6 H6 . . 120.0 ?
C5 C6 H6 . . 120.0 ?
C8 C7 C6 . . 120.3(5) ?
C8 C7 H7 . . 119.8 ?
C6 C7 H7 . . 119.8 ?
C7 C8 C9 . . 120.6(5) ?
C7 C8 H8 . . 119.7 ?
C9 C8 H8 . . 119.7 ?
C4 C9 C8 . . 118.2(4) ?
C4 C9 H9 . . 120.9 ?
C8 C9 H9 . . 120.9 ?

loop_
_geom_bond_atom_site_label_1
_geom_bond_atom_site_label_2
_geom_bond_site_symmetry_2
_geom_bond_distance
_geom_bond_publ_flag
P1 N1 . 1.565(3) ?
P1 N3 . 1.573(3) ?
P1 Cl1 . 1.9926(12) ?
P1 Cl2 . 2.0179(12) ?
P2 O1 . 1.572(2) ?
P2 N2 . 1.588(3) ?
P2 N1 . 1.619(3) ?
P2 N4 . 1.624(3) ?
P3 O2 . 1.569(2) ?
P3 N2 . 1.569(3) ?
P3 N3 . 1.578(3) ?
P3 Cl3 . 2.0082(14) ?
N4 C3 . 1.477(4) ?
N4 H4 . 0.79(3) ?
O1 C1 . 1.451(3) ?
O2 C4 . 1.426(4) ?
C1 C2 . 1.495(5) ?
C1 H1A . 0.97 ?
C1 H1B . 0.97 ?
C2 C3 . 1.501(5) ?
C2 H2A . 0.97 ?
C2 H2B . 0.97 ?
C3 H3A . 0.97 ?
C3 H3B . 0.97 ?
C4 C9 . 1.352(5) ?
C4 C5 . 1.352(5) ?
C5 C6 . 1.394(6) ?
C5 H5 . 0.93 ?
C6 C7 . 1.352(7) ?
C6 H6 . 0.93 ?
C7 C8 . 1.351(7) ?
C7 H7 . 0.93 ?
C8 C9 . 1.388(5) ?
C8 H8 . 0.93 ?
C9 H9 . 0.93 ?

loop_
_geom_torsion_atom_site_label_1
_geom_torsion_atom_site_label_2
_geom_torsion_atom_site_label_3
_geom_torsion_atom_site_label_4
_geom_torsion_site_symmetry_1
_geom_torsion_site_symmetry_2
_geom_torsion_site_symmetry_3
_geom_torsion_site_symmetry_4
_geom_torsion
_geom_torsion_publ_flag
N3 P1 N1 P2 . . . . 9.6(3) ?
Cl1 P1 N1 P2 . . . . 136.21(17) ?
Cl2 P1 N1 P2 . . . . -115.69(18) ?
O1 P2 N1 P1 . . . . -121.73(19) ?
N2 P2 N1 P1 . . . . -0.6(3) ?
N4 P2 N1 P1 . . . . 126.2(2) ?
O2 P3 N2 P2 . . . . 142.2(2) ?
N3 P3 N2 P2 . . . . 16.0(3) ?
Cl3 P3 N2 P2 . . . . -107.86(19) ?
O1 P2 N2 P3 . . . . 108.6(2) ?
N1 P2 N2 P3 . . . . -12.3(3) ?
N4 P2 N2 P3 . . . . -140.5(2) ?
N1 P1 N3 P3 . . . . -6.1(3) ?
Cl1 P1 N3 P3 . . . . -132.93(18) ?
Cl2 P1 N3 P3 . . . . 119.33(19) ?
O2 P3 N3 P1 . . . . -130.1(2) ?
N2 P3 N3 P1 . . . . -6.3(3) ?
Cl3 P3 N3 P1 . . . . 118.81(19) ?
O1 P2 N4 C3 . . . . -48.5(3) ?
N2 P2 N4 C3 . . . . -163.3(2) ?
N1 P2 N4 C3 . . . . 67.0(3) ?
N2 P2 O1 C1 . . . . 163.1(2) ?
N1 P2 O1 C1 . . . . -71.6(2) ?
N4 P2 O1 C1 . . . . 47.3(3) ?
N2 P3 O2 C4 . . . . 177.2(3) ?
N3 P3 O2 C4 . . . . -51.9(3) ?
Cl3 P3 O2 C4 . . . . 62.2(3) ?
P2 O1 C1 C2 . . . . -54.2(3) ?
O1 C1 C2 C3 . . . . 55.6(4) ?
P2 N4 C3 C2 . . . . 56.7(3) ?
C1 C2 C3 N4 . . . . -57.3(4) ?
P3 O2 C4 C9 . . . . -105.2(3) ?
P3 O2 C4 C5 . . . . 79.1(4) ?
C9 C4 C5 C6 . . . . 0.4(6) ?
O2 C4 C5 C6 . . . . 175.9(3) ?
C4 C5 C6 C7 . . . . -1.4(7) ?
C5 C6 C7 C8 . . . . 1.5(8) ?
C6 C7 C8 C9 . . . . -0.6(8) ?
C5 C4 C9 C8 . . . . 0.4(6) ?
O2 C4 C9 C8 . . . . -175.1(4) ?
C7 C8 C9 C4 . . . . -0.3(7) ?
